data_7225235
loop_
_publ_author_name
'Guo, Hai-Yang'
'Zhang, Xiao'
'Cui, Xiao-Bing'
'Huo, Qi-Sheng'
'Xu, Ji-Qing'

_publ_section_title
;
 Vanadoantimonates: from discrete clusters to high dimensional aggregates
;
_journal_issue 27
_journal_name_full CrystEngComm
_journal_page_first 5130
_journal_paper_doi 10.1039/C6CE00616G
_journal_volume 18
_journal_year 2016
_chemical_formula_sum 'C18 H90 Cd3 N18 O51 Sb6 V15'
_chemical_formula_weight 3206.87
_space_group_crystal_system monoclinic
_space_group_IT_number 5
_space_group_name_Hall 'C 2y'
_space_group_name_H-M_alt 'C 1 2 1'
_symmetry_space_group_name_Hall 'C 2y'
_symmetry_space_group_name_H-M 'C 1 2 1'
_atom_sites_solution_hydrogens geom
_audit_creation_method SHELXL-2014/7
_audit_update_record
;
2016-05-11 deposited with the CCDC.
2016-05-13 downloaded from the CCDC.
;
_cell_angle_alpha 90
_cell_angle_beta 125.36(3)
_cell_angle_gamma 90
_cell_formula_units_Z 2
_cell_length_a 18.188(4)
_cell_length_b 22.992(5)
_cell_length_c 14.357(3)
_cell_measurement_reflns_used 20603
_cell_measurement_temperature 293(2)
_cell_measurement_theta_max 27.53
_cell_measurement_theta_min 2.99
_cell_volume 4896(3)
_computing_cell_refinement 'Bruker XSCANS'
_computing_data_collection 'Bruker XSCANS'
_computing_data_reduction 'SHELXL-2014/7 (Sheldrick, 2014)'
_computing_molecular_graphics 'SHELXL-2014/7 (Sheldrick, 2014)'
_computing_publication_material 'SHELXL-2014/7 (Sheldrick, 2014)'
_computing_structure_refinement 'SHELXL-2014/7 (Sheldrick, 2014)'
_computing_structure_solution 'SHELXL-2014/7 (Sheldrick, 2014)'
_diffrn_ambient_temperature 293(2)
_diffrn_measured_fraction_theta_full 0.998
_diffrn_measured_fraction_theta_max 0.993
_diffrn_measurement_device_type 'Bruker P4'
_diffrn_radiation_type MoK\a
_diffrn_radiation_wavelength 0.71073
_diffrn_reflns_av_R_equivalents 0.1110
_diffrn_reflns_av_unetI/netI 0.1541
_diffrn_reflns_Laue_measured_fraction_full 0.998
_diffrn_reflns_Laue_measured_fraction_max 0.993
_diffrn_reflns_limit_h_max 21
_diffrn_reflns_limit_h_min -23
_diffrn_reflns_limit_k_max 29
_diffrn_reflns_limit_k_min -28
_diffrn_reflns_limit_l_max 18
_diffrn_reflns_limit_l_min -18
_diffrn_reflns_number 24039
_diffrn_reflns_point_group_measured_fraction_full 0.998
_diffrn_reflns_point_group_measured_fraction_max 0.994
_diffrn_reflns_theta_full 25.242
_diffrn_reflns_theta_max 27.484
_diffrn_reflns_theta_min 2.992
_exptl_absorpt_coefficient_mu 3.698
_exptl_absorpt_correction_T_max 1.0000
_exptl_absorpt_correction_T_min 0.0547
_exptl_absorpt_correction_type empirical
_exptl_crystal_colour black
_exptl_crystal_density_diffrn 2.175
_exptl_crystal_description bulk
_exptl_crystal_F_000 3054
_exptl_crystal_size_max 0.220
_exptl_crystal_size_mid 0.200
_exptl_crystal_size_min 0.150
_refine_diff_density_max 1.925
_refine_diff_density_min -1.181
_refine_diff_density_rms 0.254
_refine_ls_abs_structure_details
;
 Refined as an inversion twin.
;
_refine_ls_abs_structure_Flack 0.11(9)
_refine_ls_extinction_method none
_refine_ls_goodness_of_fit_ref 1.022
_refine_ls_hydrogen_treatment constr
_refine_ls_matrix_type full
_refine_ls_number_parameters 513
_refine_ls_number_reflns 10856
_refine_ls_number_restraints 50
_refine_ls_restrained_S_all 1.020
_refine_ls_R_factor_all 0.1059
_refine_ls_R_factor_gt 0.0830
_refine_ls_shift/su_max 0.001
_refine_ls_shift/su_mean 0.000
_refine_ls_structure_factor_coef Fsqd
_refine_ls_weighting_details 'w=1/[\s^2^(Fo^2^)+(0.1165P)^2^+16.9675P] where P=(Fo^2^+2Fc^2^)/3'
_refine_ls_weighting_scheme calc
_refine_ls_wR_factor_gt 0.2124
_refine_ls_wR_factor_ref 0.2305
_reflns_Friedel_coverage 0.953
_reflns_Friedel_fraction_full 0.999
_reflns_Friedel_fraction_max 0.995
_reflns_number_gt 7941
_reflns_number_total 10856
_reflns_threshold_expression 'I > 2\s(I)'
_cod_data_source_file c6ce00616g2.cif
_cod_data_source_block shelx_1
_cod_depositor_comments 'Adding full bibliography for 7225235--7225239.cif.'
_cod_original_cell_volume 4896(2)
_cod_database_code 7225235
_shelx_shelxl_version_number 2014/7
_shelx_space_group_comment
;
The symmetry employed for this shelxl refinement is uniquely defined
by the following loop, which should always be used as a source of
symmetry information in preference to the above space-group names.
They are only intended as comments.
;
_shelx_estimated_absorpt_t_min 0.497
_shelx_estimated_absorpt_t_max 0.607

loop_
_space_group_symop_operation_xyz
'x, y, z'
'-x, y, -z'
'x+1/2, y+1/2, z'
'-x+1/2, y+1/2, -z'

loop_
_atom_site_label
_atom_site_type_symbol
_atom_site_fract_x
_atom_site_fract_y
_atom_site_fract_z
_atom_site_U_iso_or_equiv
_atom_site_adp_type
_atom_site_occupancy
_atom_site_site_symmetry_order
_atom_site_calc_flag
_atom_site_refinement_flags_posn
_atom_site_refinement_flags_adp
_atom_site_refinement_flags_occupancy
Sb1 Sb 1.49907(10) 1.49095(7) 1.66520(13) 0.0346(3) Uani 1 1 d . . .
Sb2 Sb 1.61565(10) 1.38364(6) 1.88101(13) 0.0334(3) Uani 1 1 d . . .
Sb3 Sb 1.41184(13) 1.73625(7) 2.01890(17) 0.0448(4) Uani 1 1 d . . .
Cd1 Cd 1.28644(14) 1.19826(10) 1.7216(2) 0.0527(5) Uani 1 1 d . . .
V7 V 1.5000 1.3688(2) 2.0000 0.0276(10) Uani 1 2 d S T P
V6 V 1.2834(2) 1.45442(17) 1.8614(3) 0.0309(8) Uani 1 1 d . . .
V5 V 1.3763(2) 1.41734(16) 1.7618(3) 0.0298(7) Uani 1 1 d . . .
V4 V 1.3287(2) 1.54356(17) 1.6834(3) 0.0307(7) Uani 1 1 d . . .
V3 V 1.3055(2) 1.53485(18) 2.0455(3) 0.0327(8) Uani 1 1 d . . .
V2 V 1.4521(3) 1.62107(17) 2.1937(4) 0.0335(8) Uani 1 1 d . . .
V8 V 1.2811(3) 1.61587(18) 1.8759(4) 0.0348(8) Uani 1 1 d . . .
V1 V 1.3742(3) 1.66018(18) 1.7695(4) 0.0366(8) Uani 1 1 d . . .
O20 O 1.5783(11) 1.5994(7) 2.2774(15) 0.035(3) Uani 1 1 d . . .
O19 O 1.4122(12) 1.4803(7) 1.7022(14) 0.039(4) Uani 1 1 d . . .
O18 O 1.4966(11) 1.6803(7) 2.1363(15) 0.037(4) Uani 1 1 d . . .
O17 O 1.3297(11) 1.4540(8) 2.0254(14) 0.035(3) Uani 1 1 d . . .
O16 O 1.3773(9) 1.3979(6) 1.8954(13) 0.026(3) Uani 1 1 d . . .
O15 O 1.5053(10) 1.3904(8) 1.8710(12) 0.036(3) Uani 1 1 d . . .
O14 O 1.2998(11) 1.4812(8) 1.7472(15) 0.038(4) Uani 1 1 d . . .
O13 O 1.4191(10) 1.5401(8) 2.1983(14) 0.037(3) Uani 1 1 d . . .
O12 O 1.2647(10) 1.5333(8) 1.8883(14) 0.035(3) Uani 1 1 d . . .
O11 O 1.3440(10) 1.6132(7) 2.0435(15) 0.034(3) Uani 1 1 d . . .
O10 O 1.2504(12) 1.5486(9) 1.5477(16) 0.047(4) Uani 1 1 d . . .
O9 O 1.1875(11) 1.4181(8) 1.7946(16) 0.041(4) Uani 1 1 d . . .
O8 O 1.2992(12) 1.5991(7) 1.7595(16) 0.039(4) Uani 1 1 d . . .
O7 O 1.3204(11) 1.3692(7) 1.6605(15) 0.040(4) Uani 1 1 d . . .
O6 O 1.1832(13) 1.6461(9) 1.8184(19) 0.053(5) Uani 1 1 d . . .
O5 O 1.5000 1.7706(11) 2.0000 0.048(6) Uani 1 2 d S T P
O4 O 1.3651(12) 1.6792(8) 1.8956(16) 0.041(4) Uani 1 1 d . . .
O3 O 1.5676(14) 1.4202(8) 1.7333(16) 0.045(4) Uani 1 1 d . . .
O2 O 1.3170(14) 1.7095(9) 1.6679(19) 0.055(5) Uani 1 1 d . . .
O1 O 1.5000 1.2972(11) 2.0000 0.035(5) Uani 1 2 d S T P
N2 N 1.4392(16) 1.205(2) 1.815(3) 0.092(13) Uani 1 1 d . . .
H2A H 1.4636 1.2205 1.8843 0.110 Uiso 1 1 calc R U .
H2B H 1.4625 1.1701 1.8237 0.110 Uiso 1 1 calc R U .
N6 N 1.1342(12) 1.1732(11) 1.5914(19) 0.043(5) Uani 1 1 d . . .
H6A H 1.1068 1.1724 1.6264 0.052 Uiso 1 1 calc R U .
H6B H 1.1065 1.1992 1.5353 0.052 Uiso 1 1 calc R U .
N7 N 1.2878(17) 1.0968(13) 1.684(3) 0.062(7) Uani 1 1 d . . .
H7C H 1.2991 1.0916 1.6319 0.075 Uiso 1 1 calc R U .
H7D H 1.3294 1.0779 1.7474 0.075 Uiso 1 1 calc R U .
N4 N 1.298(2) 1.1745(12) 1.894(3) 0.062(7) Uani 1 1 d . . .
H4A H 1.2518 1.1523 1.8772 0.074 Uiso 1 1 calc R U .
H4B H 1.3490 1.1555 1.9424 0.074 Uiso 1 1 calc R U .
N1 N 1.3020(18) 1.2433(15) 1.582(3) 0.070(8) Uani 1 1 d . . .
H1A H 1.2629 1.2285 1.5124 0.084 Uiso 1 1 calc R U .
H1B H 1.2943 1.2816 1.5795 0.084 Uiso 1 1 calc R U .
C3 C 1.226(2) 1.2727(14) 1.854(3) 0.062(9) Uani 1 1 d . . .
H3A H 1.1671 1.2546 1.8162 0.075 Uiso 1 1 calc R U .
H3B H 1.2251 1.3082 1.8902 0.075 Uiso 1 1 calc R U .
C5 C 1.1305(18) 1.1147(14) 1.545(3) 0.057(8) Uani 1 1 d D . .
H5C H 1.0688 1.1008 1.4986 0.068 Uiso 1 1 calc R U .
H5D H 1.1512 1.1173 1.4957 0.068 Uiso 1 1 calc R U .
C4 C 1.296(2) 1.2320(18) 1.945(2) 0.067(9) Uani 1 1 d . . .
H4C H 1.2841 1.2248 2.0010 0.080 Uiso 1 1 calc R U .
H4D H 1.3553 1.2503 1.9833 0.080 Uiso 1 1 calc R U .
N3 N 1.244(3) 1.2874(12) 1.768(3) 0.079(10) Uani 1 1 d . . .
H3C H 1.2883 1.3134 1.7965 0.095 Uiso 1 1 calc R U .
H3D H 1.1948 1.3024 1.7057 0.095 Uiso 1 1 calc R U .
C1 C 1.399(2) 1.228(2) 1.627(3) 0.080(11) Uani 1 1 d D . .
H1C H 1.4037 1.1860 1.6218 0.096 Uiso 1 1 calc R U .
H1D H 1.4142 1.2462 1.5793 0.096 Uiso 1 1 calc R U .
Cd2 Cd 1.0000 1.5094(2) 1.5000 0.0728(11) Uani 1 2 d DS T P
C6 C 1.187(3) 1.0741(14) 1.636(3) 0.081(12) Uani 1 1 d D . .
H6C H 1.1767 1.0345 1.6082 0.098 Uiso 1 1 calc R U .
H6D H 1.1756 1.0764 1.6948 0.098 Uiso 1 1 calc R U .
N5 N 1.1072(17) 1.4394(15) 1.533(2) 0.074(9) Uani 1 1 d . . .
H5A H 1.1621 1.4525 1.5873 0.088 Uiso 1 1 calc R U .
H5B H 1.0981 1.4070 1.5592 0.088 Uiso 1 1 calc R U .
C2 C 1.462(2) 1.2460(16) 1.744(3) 0.082(13) Uani 1 1 d D . .
H2C H 1.4543 1.2868 1.7528 0.099 Uiso 1 1 calc R U .
H2D H 1.5240 1.2399 1.7681 0.099 Uiso 1 1 calc R U .
N9 N 1.095(2) 1.5955(14) 1.562(3) 0.088(11) Uani 1 1 d D . .
H9C H 1.1397 1.5918 1.6359 0.105 Uiso 1 1 calc R U .
H9D H 1.1190 1.5981 1.5234 0.105 Uiso 1 1 calc R U .
C9 C 1.045(3) 1.6491(7) 1.546(5) 0.13(3) Uani 1 1 d D . .
H9A H 1.0490 1.6566 1.6152 0.153 Uiso 1 1 calc R U .
H9B H 1.0751 1.6810 1.5363 0.153 Uiso 1 1 calc R U .
C8 C 1.060(4) 1.470(3) 1.345(6) 0.141(18) Uani 1 1 d D U .
H8A H 1.1037 1.5004 1.3644 0.170 Uiso 1 1 calc R U .
H8B H 1.0450 1.4522 1.2742 0.170 Uiso 1 1 calc R U .
C7 C 1.104(4) 1.426(2) 1.434(4) 0.110(16) Uani 1 1 d D U .
H7A H 1.0716 1.3895 1.4025 0.132 Uiso 1 1 calc R U .
H7B H 1.1646 1.4203 1.4560 0.132 Uiso 1 1 calc R U .
O41 O 1.2222(13) 1.5357(9) 2.0554(18) 0.050(4) Uani 1 1 d . . .
O40 O 1.4340(16) 1.6582(9) 2.275(2) 0.059(6) Uani 1 1 d . . .
O2W O 1.039(3) 1.259(2) 1.369(4) 0.133(14) Uani 1 1 d . U .
O1W O 1.052(3) 1.6027(19) 1.839(4) 0.123(12) Uani 1 1 d . U .
O5W O 1.5000 1.528(4) 2.0000 0.17(3) Uani 1 2 d S TU P
O4W O 1.768(6) 1.390(5) 1.878(9) 0.14(3) Uani 0.5 1 d . U P
O6W O 1.359(6) 1.406(4) 1.481(8) 0.23(3) Uani 1 1 d . U .
O7W O 1.806(5) 1.335(4) 1.724(7) 0.12(2) Uani 0.5 1 d . U P
N10 N 0.9797(15) 1.496(2) 1.324(3) 0.104(15) Uani 1 1 d D . .
H10A H 0.9324 1.4732 1.2787 0.125 Uiso 1 1 calc R U .
H10B H 0.9697 1.5302 1.2890 0.125 Uiso 1 1 calc R U .

loop_
_atom_site_aniso_label
_atom_site_aniso_U_11
_atom_site_aniso_U_22
_atom_site_aniso_U_33
_atom_site_aniso_U_23
_atom_site_aniso_U_13
_atom_site_aniso_U_12
Sb1 0.0363(7) 0.0413(8) 0.0281(7) 0.0017(6) 0.0197(6) 0.0007(6)
Sb2 0.0323(7) 0.0329(7) 0.0335(8) -0.0006(6) 0.0182(6) 0.0042(6)
Sb3 0.0572(10) 0.0335(8) 0.0537(11) 0.0018(7) 0.0379(9) 0.0082(7)
Cd1 0.0477(10) 0.0585(12) 0.0504(12) -0.0165(10) 0.0275(10) -0.0134(9)
V7 0.028(2) 0.027(2) 0.023(2) 0.000 0.012(2) 0.000
V6 0.0233(15) 0.0377(19) 0.0282(18) -0.0006(15) 0.0129(15) -0.0018(14)
V5 0.0267(16) 0.0311(18) 0.0231(17) -0.0022(14) 0.0094(14) -0.0030(14)
V4 0.0253(15) 0.0360(18) 0.0250(17) 0.0025(15) 0.0113(14) 0.0017(15)
V3 0.0255(15) 0.0401(19) 0.0343(19) -0.0016(17) 0.0182(15) 0.0022(16)
V2 0.0372(19) 0.0321(18) 0.035(2) -0.0017(15) 0.0227(18) 0.0026(16)
V8 0.0308(17) 0.038(2) 0.037(2) 0.0046(16) 0.0205(17) 0.0077(16)
V1 0.042(2) 0.0345(19) 0.038(2) 0.0106(16) 0.0261(19) 0.0084(17)
O20 0.037(8) 0.031(8) 0.042(9) -0.010(7) 0.026(8) -0.010(7)
O19 0.049(9) 0.028(8) 0.032(8) -0.007(6) 0.019(8) -0.008(7)
O18 0.038(8) 0.034(8) 0.038(9) 0.010(7) 0.021(8) 0.005(7)
O17 0.033(7) 0.040(8) 0.029(8) -0.003(7) 0.016(7) 0.003(7)
O16 0.026(6) 0.022(6) 0.026(7) 0.000(5) 0.013(6) 0.000(5)
O15 0.031(7) 0.043(9) 0.013(6) -0.007(6) 0.001(6) -0.001(7)
O14 0.039(8) 0.042(9) 0.038(9) -0.004(7) 0.025(8) 0.007(7)
O13 0.028(7) 0.045(9) 0.037(9) 0.011(8) 0.019(7) 0.014(7)
O12 0.030(7) 0.043(9) 0.030(8) 0.002(7) 0.017(7) 0.002(7)
O11 0.030(7) 0.039(8) 0.036(9) 0.003(7) 0.021(7) 0.002(6)
O10 0.040(9) 0.063(12) 0.033(9) 0.004(8) 0.019(8) -0.010(9)
O9 0.031(8) 0.045(9) 0.040(10) 0.000(8) 0.017(7) -0.004(7)
O8 0.052(10) 0.024(7) 0.051(11) 0.007(7) 0.035(9) 0.012(7)
O7 0.043(9) 0.034(8) 0.034(9) -0.007(7) 0.016(8) -0.013(7)
O6 0.042(9) 0.060(12) 0.053(12) 0.017(10) 0.025(9) 0.025(9)
O5 0.079(18) 0.034(12) 0.055(17) 0.000 0.053(16) 0.000
O4 0.039(8) 0.033(8) 0.042(10) -0.003(7) 0.019(8) 0.001(7)
O3 0.065(11) 0.045(9) 0.046(10) 0.000(8) 0.044(10) 0.007(9)
O2 0.050(10) 0.053(11) 0.051(12) 0.010(9) 0.022(10) 0.015(9)
O1 0.023(9) 0.042(12) 0.042(13) 0.000 0.019(10) 0.000
N2 0.029(11) 0.18(4) 0.050(17) -0.04(2) 0.010(11) -0.004(17)
N6 0.023(8) 0.062(13) 0.035(11) -0.004(10) 0.011(8) -0.020(9)
N7 0.043(12) 0.084(19) 0.055(16) -0.008(14) 0.025(12) 0.008(13)
N4 0.070(16) 0.047(13) 0.065(18) 0.004(12) 0.037(15) -0.001(12)
N1 0.057(15) 0.09(2) 0.072(19) -0.022(16) 0.041(15) -0.041(15)
C3 0.08(2) 0.056(17) 0.059(19) -0.029(15) 0.047(18) -0.045(17)
C5 0.036(13) 0.07(2) 0.051(17) -0.026(16) 0.019(13) -0.023(13)
C4 0.047(15) 0.10(3) 0.028(14) -0.028(16) 0.009(12) -0.033(17)
N3 0.13(3) 0.048(15) 0.09(2) -0.023(15) 0.08(2) -0.048(18)
C1 0.08(2) 0.09(3) 0.09(3) 0.00(2) 0.07(3) -0.01(2)
Cd2 0.0522(17) 0.098(3) 0.0471(19) 0.000 0.0167(15) 0.000
C6 0.12(3) 0.045(17) 0.11(3) -0.003(19) 0.09(3) 0.00(2)
N5 0.040(12) 0.09(2) 0.047(16) -0.011(15) 0.002(11) -0.018(14)
C2 0.07(2) 0.06(2) 0.13(4) -0.04(2) 0.07(3) -0.031(17)
N9 0.044(14) 0.13(3) 0.07(2) 0.01(2) 0.020(15) 0.021(18)
C9 0.07(2) 0.20(7) 0.13(5) -0.07(5) 0.07(3) 0.00(3)
C8 0.141(18) 0.141(18) 0.141(18) 0.0000(14) 0.082(10) 0.0000(14)
C7 0.10(3) 0.11(3) 0.09(3) -0.04(2) 0.03(3) 0.03(3)
O41 0.054(10) 0.057(11) 0.059(12) -0.005(10) 0.044(10) 0.002(10)
O40 0.078(14) 0.053(11) 0.077(15) -0.017(11) 0.062(13) 0.008(11)
O2W 0.134(14) 0.133(14) 0.133(14) 0.000(3) 0.077(8) 0.000(3)
O1W 0.123(13) 0.123(13) 0.123(13) -0.001(3) 0.072(8) 0.001(3)
O5W 0.17(3) 0.17(3) 0.17(3) 0.000 0.100(15) 0.000
O4W 0.14(3) 0.14(3) 0.14(3) 0.000(3) 0.082(16) 0.000(3)
O6W 0.23(3) 0.23(3) 0.23(3) 0.000(3) 0.135(17) 0.000(3)
O7W 0.11(2) 0.12(2) 0.12(2) 0.000(3) 0.066(13) 0.000(3)
N10 0.023(10) 0.21(5) 0.054(17) 0.02(3) 0.007(11) -0.013(19)

loop_
_atom_type_symbol
_atom_type_description
_atom_type_scat_dispersion_real
_atom_type_scat_dispersion_imag
_atom_type_scat_source
C C 0.0033 0.0016 'International Tables Vol C Tables 4.2.6.8 and 6.1.1.4'
H H 0.0000 0.0000 'International Tables Vol C Tables 4.2.6.8 and 6.1.1.4'
N N 0.0061 0.0033 'International Tables Vol C Tables 4.2.6.8 and 6.1.1.4'
O O 0.0106 0.0060 'International Tables Vol C Tables 4.2.6.8 and 6.1.1.4'
V V 0.3005 0.5294 'International Tables Vol C Tables 4.2.6.8 and 6.1.1.4'
Cd Cd -0.8075 1.2024 'International Tables Vol C Tables 4.2.6.8 and 6.1.1.4'
Sb Sb -0.5866 1.5461 'International Tables Vol C Tables 4.2.6.8 and 6.1.1.4'

loop_
_geom_angle_atom_site_label_1
_geom_angle_atom_site_label_2
_geom_angle_atom_site_label_3
_geom_angle
_geom_angle_site_symmetry_1
_geom_angle_site_symmetry_3
O3 Sb1 O19 98.2(7) . .
O3 Sb1 O13 94.8(8) . 2_859
O19 Sb1 O13 93.7(6) . 2_859
O15 Sb2 O3 95.3(7) . .
O15 Sb2 O17 94.4(7) . 2_859
O3 Sb2 O17 96.8(8) . 2_859
O5 Sb3 O4 96.2(7) . .
O5 Sb3 O18 94.9(7) . .
O4 Sb3 O18 93.0(8) . .
N2 Cd1 N6 163.4(11) . .
N2 Cd1 N7 92.0(14) . .
N6 Cd1 N7 75.1(9) . .
N2 Cd1 N1 76.8(12) . .
N6 Cd1 N1 95.5(8) . .
N7 Cd1 N1 102.0(11) . .
N2 Cd1 N3 104.5(14) . .
N6 Cd1 N3 90.6(11) . .
N7 Cd1 N3 159.1(9) . .
N1 Cd1 N3 94.3(11) . .
N2 Cd1 N4 93.4(11) . .
N6 Cd1 N4 97.0(9) . .
N7 Cd1 N4 90.3(10) . .
N1 Cd1 N4 164.4(10) . .
N3 Cd1 N4 76.2(10) . .
O1 V7 O16 110.1(4) . .
O1 V7 O16 110.1(4) . 2_859
O16 V7 O16 139.8(8) . 2_859
O1 V7 O15 104.6(5) . 2_859
O16 V7 O15 88.9(6) . 2_859
O16 V7 O15 81.1(6) 2_859 2_859
O1 V7 O15 104.6(5) . .
O16 V7 O15 81.1(6) . .
O16 V7 O15 88.9(6) 2_859 .
O15 V7 O15 150.8(10) 2_859 .
O1 V7 V5 111.74(11) . .
O16 V7 V5 39.6(4) . .
O16 V7 V5 121.0(5) 2_859 .
O15 V7 V5 124.1(5) 2_859 .
O15 V7 V5 41.6(5) . .
O1 V7 V5 111.74(11) . 2_859
O16 V7 V5 121.0(4) . 2_859
O16 V7 V5 39.6(4) 2_859 2_859
O15 V7 V5 41.6(5) 2_859 2_859
O15 V7 V5 124.1(5) . 2_859
V5 V7 V5 136.5(2) . 2_859
O9 V6 O12 110.1(8) . .
O9 V6 O14 107.4(9) . .
O12 V6 O14 90.1(7) . .
O9 V6 O16 106.5(8) . .
O12 V6 O16 143.1(7) . .
O14 V6 O16 83.2(7) . .
O9 V6 O17 105.5(8) . .
O12 V6 O17 76.7(7) . .
O14 V6 O17 147.1(8) . .
O16 V6 O17 89.5(6) . .
O9 V6 V5 106.6(7) . .
O12 V6 V5 126.6(5) . .
O14 V6 V5 41.8(5) . .
O16 V6 V5 42.2(4) . .
O17 V6 V5 127.8(5) . .
O9 V6 V3 112.0(7) . .
O12 V6 V3 37.5(5) . .
O14 V6 V3 122.3(5) . .
O16 V6 V3 121.6(5) . .
O17 V6 V3 39.3(5) . .
V5 V6 V3 141.38(16) . .
O7 V5 O14 112.1(8) . .
O7 V5 O16 111.5(8) . .
O14 V5 O16 83.0(7) . .
O7 V5 O19 107.6(8) . .
O14 V5 O19 78.2(7) . .
O16 V5 O19 140.6(7) . .
O7 V5 O15 109.2(8) . .
O14 V5 O15 138.6(7) . .
O16 V5 O15 79.7(6) . .
O19 V5 O15 92.0(8) . .
O7 V5 V6 113.4(7) . .
O14 V5 V6 41.3(5) . .
O16 V5 V6 42.5(4) . .
O19 V5 V6 115.5(5) . .
O15 V5 V6 116.9(5) . .
O7 V5 V7 115.5(6) . .
O14 V5 V7 114.7(5) . .
O16 V5 V7 39.4(4) . .
O19 V5 V7 123.1(5) . .
O15 V5 V7 40.4(5) . .
V6 V5 V7 79.34(13) . .
O7 V5 V4 114.8(6) . .
O14 V5 V4 37.9(5) . .
O16 V5 V4 114.7(4) . .
O19 V5 V4 40.3(5) . .
O15 V5 V4 122.1(5) . .
V6 V5 V4 77.31(14) . .
V7 V5 V4 129.54(17) . .
O10 V4 O20 108.4(8) . 2_859
O10 V4 O14 109.4(9) . .
O20 V4 O14 142.1(8) 2_859 .
O10 V4 O8 107.0(9) . .
O20 V4 O8 83.1(7) 2_859 .
O14 V4 O8 89.0(7) . .
O10 V4 O19 106.5(9) . .
O20 V4 O19 88.6(6) 2_859 .
O14 V4 O19 77.9(7) . .
O8 V4 O19 146.5(8) . .
O10 V4 V1 106.5(8) . .
O20 V4 V1 42.8(5) 2_859 .
O14 V4 V1 125.5(5) . .
O8 V4 V1 41.3(5) . .
O19 V4 V1 127.8(5) . .
O10 V4 V5 112.1(8) . .
O20 V4 V5 120.7(5) 2_859 .
O14 V4 V5 38.4(5) . .
O8 V4 V5 121.9(5) . .
O19 V4 V5 39.5(5) . .
V1 V4 V5 141.38(17) . .
O41 V3 O12 111.2(9) . .
O41 V3 O11 111.0(9) . .
O12 V3 O11 84.1(8) . .
O41 V3 O13 109.8(9) . .
O12 V3 O13 138.9(7) . .
O11 V3 O13 78.7(7) . .
O41 V3 O17 109.1(9) . .
O12 V3 O17 77.1(7) . .
O11 V3 O17 139.6(7) . .
O13 V3 O17 92.4(7) . .
O41 V3 V8 112.1(8) . .
O12 V3 V8 42.0(5) . .
O11 V3 V8 43.0(5) . .
O13 V3 V8 116.8(5) . .
O17 V3 V8 115.0(5) . .
O41 V3 V2 115.3(8) . .
O12 V3 V2 115.1(5) . .
O11 V3 V2 38.4(5) . .
O13 V3 V2 40.3(5) . .
O17 V3 V2 123.0(5) . .
V8 V3 V2 79.15(16) . .
O41 V3 V6 115.2(8) . .
O12 V3 V6 37.4(5) . .
O11 V3 V6 114.6(5) . .
O13 V3 V6 122.0(5) . .
O17 V3 V6 39.7(5) . .
V8 V3 V6 77.40(14) . .
V2 V3 V6 129.13(15) . .
O40 V2 O11 110.9(10) . .
O40 V2 O20 110.4(10) . .
O11 V2 O20 138.7(7) . .
O40 V2 O13 106.3(10) . .
O11 V2 O13 79.2(7) . .
O20 V2 O13 90.6(6) . .
O40 V2 O18 103.8(10) . .
O11 V2 O18 89.8(7) . .
O20 V2 O18 79.3(7) . .
O13 V2 O18 150.0(7) . .
O40 V2 V3 112.9(9) . .
O11 V2 V3 39.1(5) . .
O20 V2 V3 121.1(5) . .
O13 V2 V3 40.2(5) . .
O18 V2 V3 124.5(6) . .
O40 V2 V1 110.1(8) . 2_859
O11 V2 V1 121.0(5) . 2_859
O20 V2 V1 39.3(5) . 2_859
O13 V2 V1 125.7(5) . 2_859
O18 V2 V1 40.0(5) . 2_859
V3 V2 V1 136.95(16) . 2_859
O6 V8 O8 109.5(10) . .
O6 V8 O12 106.5(9) . .
O8 V8 O12 89.8(7) . .
O6 V8 O11 108.9(9) . .
O8 V8 O11 141.5(7) . .
O12 V8 O11 82.5(7) . .
O6 V8 O4 106.4(10) . .
O8 V8 O4 76.6(8) . .
O12 V8 O4 147.0(7) . .
O11 V8 O4 89.7(7) . .
O6 V8 V3 107.0(8) . .
O8 V8 V3 125.8(5) . .
O12 V8 V3 41.5(5) . .
O11 V8 V3 41.9(5) . .
O4 V8 V3 128.0(6) . .
O6 V8 V1 111.6(8) . .
O8 V8 V1 37.2(5) . .
O12 V8 V1 122.2(5) . .
O11 V8 V1 121.6(5) . .
O4 V8 V1 39.5(5) . .
V3 V8 V1 141.39(17) . .
O2 V1 O8 112.4(10) . .
O2 V1 O20 111.4(10) . 2_859
O8 V1 O20 83.5(7) . 2_859
O2 V1 O4 108.3(10) . .
O8 V1 O4 78.2(8) . .
O20 V1 O4 140.1(7) 2_859 .
O2 V1 O18 109.6(10) . 2_859
O8 V1 O18 137.9(8) . 2_859
O20 V1 O18 79.4(7) 2_859 2_859
O4 V1 O18 91.0(7) . 2_859
O2 V1 V4 112.6(8) . .
O8 V1 V4 42.5(5) . .
O20 V1 V4 42.1(5) 2_859 .
O4 V1 V4 116.7(6) . .
O18 V1 V4 116.6(5) 2_859 .
O2 V1 V2 114.7(8) . 2_859
O8 V1 V2 115.1(5) . 2_859
O20 V1 V2 39.0(5) 2_859 2_859
O4 V1 V2 122.9(6) . 2_859
O18 V1 V2 40.5(5) 2_859 2_859
V4 V1 V2 78.99(14) . 2_859
O2 V1 V8 115.1(8) . .
O8 V1 V8 37.6(5) . .
O20 V1 V8 114.7(5) 2_859 .
O4 V1 V8 40.7(5) . .
O18 V1 V8 121.6(6) 2_859 .
V4 V1 V8 78.28(15) . .
V2 V1 V8 129.98(17) 2_859 .
V4 O20 V2 151.0(9) 2_859 .
V4 O20 V1 95.1(7) 2_859 2_859
V2 O20 V1 101.7(8) . 2_859
Sb1 O19 V5 137.1(9) . .
Sb1 O19 V4 122.7(8) . .
V5 O19 V4 100.1(8) . .
Sb3 O18 V1 140.7(9) . 2_859
Sb3 O18 V2 119.8(8) . .
V1 O18 V2 99.4(7) 2_859 .
Sb2 O17 V3 138.1(9) 2_859 .
Sb2 O17 V6 120.9(8) 2_859 .
V3 O17 V6 101.0(8) . .
V7 O16 V5 101.0(6) . .
V7 O16 V6 149.2(8) . .
V5 O16 V6 95.3(6) . .
Sb2 O15 V7 121.5(8) . .
Sb2 O15 V5 140.4(9) . .
V7 O15 V5 98.1(7) . .
V6 O14 V4 149.1(10) . .
V6 O14 V5 96.9(8) . .
V4 O14 V5 103.7(7) . .
V3 O13 V2 99.5(7) . .
V3 O13 Sb1 140.3(10) . 2_859
V2 O13 Sb1 120.1(9) . 2_859
V6 O12 V3 105.1(8) . .
V6 O12 V8 147.9(9) . .
V3 O12 V8 96.5(8) . .
V2 O11 V3 102.5(8) . .
V2 O11 V8 149.7(9) . .
V3 O11 V8 95.0(8) . .
V1 O8 V8 105.3(9) . .
V1 O8 V4 96.2(8) . .
V8 O8 V4 149.5(9) . .
Sb3 O5 Sb3 132.0(14) 2_859 .
Sb3 O4 V1 139.5(10) . .
Sb3 O4 V8 120.6(10) . .
V1 O4 V8 99.9(8) . .
Sb1 O3 Sb2 131.5(9) . .
C2 N2 Cd1 110(2) . .
C5 N6 Cd1 107.8(15) . .
C6 N7 Cd1 104.4(18) . .
C4 N4 Cd1 106.4(19) . .
C1 N1 Cd1 102(2) . .
N3 C3 C4 112(3) . .
C6 C5 N6 110(3) . .
C3 C4 N4 112(2) . .
C3 N3 Cd1 107(2) . .
C2 C1 N1 112(3) . .
N5 Cd2 N5 93.7(15) . 2_758
N5 Cd2 N10 95.6(12) . 2_758
N5 Cd2 N10 74.1(13) 2_758 2_758
N5 Cd2 N10 74.1(13) . .
N5 Cd2 N10 95.6(12) 2_758 .
N10 Cd2 N10 165(3) 2_758 .
N5 Cd2 N9 163.6(12) . 2_758
N5 Cd2 N9 98.9(9) 2_758 2_758
N10 Cd2 N9 97.9(14) 2_758 2_758
N10 Cd2 N9 94.2(14) . 2_758
N5 Cd2 N9 98.9(9) . .
N5 Cd2 N9 163.6(12) 2_758 .
N10 Cd2 N9 94.2(15) 2_758 .
N10 Cd2 N9 97.9(14) . .
N9 Cd2 N9 71.0(11) 2_758 .
C5 C6 N7 102(3) . .
C7 N5 Cd2 113(2) . .
C1 C2 N2 104(3) . .
C9 N9 Cd2 112.7(19) . .
C9 C9 N9 116(3) 2_758 .
N10 C8 C7 116(4) . .
N5 C7 C8 115(4) . .
C8 N10 Cd2 109(3) . .

loop_
_geom_bond_atom_site_label_1
_geom_bond_atom_site_label_2
_geom_bond_distance
_geom_bond_site_symmetry_2
Sb1 O3 1.934(19) .
Sb1 O19 1.953(18) .
Sb1 O13 1.989(16) 2_859
Sb2 O15 1.934(16) .
Sb2 O3 1.956(19) .
Sb2 O17 1.966(18) 2_859
Sb3 O5 1.943(11) .
Sb3 O4 1.958(18) .
Sb3 O18 1.966(16) .
Cd1 N2 2.29(2) .
Cd1 N6 2.345(18) .
Cd1 N7 2.40(3) .
Cd1 N1 2.42(3) .
Cd1 N3 2.42(3) .
Cd1 N4 2.42(3) .
V7 O1 1.64(2) .
V7 O16 1.950(14) .
V7 O16 1.951(14) 2_859
V7 O15 1.973(16) 2_859
V7 O15 1.973(17) .
V7 V5 3.016(4) .
V7 V5 3.016(4) 2_859
V6 O9 1.650(17) .
V6 O12 1.924(18) .
V6 O14 1.929(17) .
V6 O16 1.970(14) .
V6 O17 1.990(17) .
V6 V5 2.903(5) .
V6 V3 3.056(6) .
V5 O7 1.631(17) .
V5 O14 1.949(16) .
V5 O16 1.959(15) .
V5 O19 1.973(17) .
V5 O15 2.022(16) .
V5 V4 3.051(5) .
V4 O10 1.621(19) .
V4 O20 1.929(17) 2_859
V4 O14 1.931(18) .
V4 O8 1.946(17) .
V4 O19 2.006(17) .
V4 V1 2.866(6) .
V3 O41 1.602(17) .
V3 O12 1.926(17) .
V3 O11 1.938(17) .
V3 O13 1.962(17) .
V3 O17 1.970(17) .
V3 V8 2.889(6) .
V3 V2 3.000(6) .
V2 O40 1.624(18) .
V2 O11 1.909(18) .
V2 O20 1.941(17) .
V2 O13 1.968(19) .
V2 O18 1.990(17) .
V2 V1 3.022(6) 2_859
V8 O6 1.622(17) .
V8 O8 1.920(18) .
V8 O12 1.947(18) .
V8 O11 1.979(18) .
V8 O4 2.010(19) .
V8 V1 3.039(6) .
V1 O2 1.65(2) .
V1 O8 1.904(18) .
V1 O20 1.956(16) 2_859
V1 O4 1.961(19) .
V1 O18 1.971(17) 2_859
V1 V2 3.022(6) 2_859
O20 V4 1.929(17) 2_859
O20 V1 1.956(16) 2_859
O18 V1 1.971(17) 2_859
O17 Sb2 1.966(17) 2_859
O13 Sb1 1.989(16) 2_859
O5 Sb3 1.942(10) 2_859
N2 C2 1.62(6) .
N6 C5 1.49(4) .
N7 C6 1.64(5) .
N4 C4 1.52(4) .
N1 C1 1.53(4) .
C3 N3 1.49(4) .
C3 C4 1.51(5) .
C5 C6 1.445(14) .
C1 C2 1.442(14) .
Cd2 N5 2.35(3) .
Cd2 N5 2.35(3) 2_758
Cd2 N10 2.36(3) 2_758
Cd2 N10 2.36(3) .
Cd2 N9 2.43(4) 2_758
Cd2 N9 2.43(4) .
N5 C7 1.43(6) .
N9 C9 1.463(14) .
C9 C9 1.39(9) 2_758
C8 N10 1.446(14) .
C8 C7 1.449(14) .
